data_7100176
loop_
_publ_author_name
'Javier A. Cabeza'
'I.del Rio'
'M. Gabriela Sanchez-Vega'
'Daniel Miguel'

_publ_section_title
;
Easy activation of two CH bonds of an N-heterocyclic
carbene N-methyl group
;
_journal_name_full 'Chemical Communications'
_journal_paper_doi 10.1039/b506287j
_journal_year 2005
_chemical_formula_sum 'C14 H8 N2 O9 Ru3'
_chemical_formula_weight 651.43
_space_group_IT_number 14
_symmetry_cell_setting monoclinic
_symmetry_space_group_name_Hall '-P 2ybc'
_symmetry_space_group_name_H-M 'P 1 21/c 1'
_cell_angle_alpha 90.00
_cell_angle_beta 95.799(16)
_cell_angle_gamma 90.00
_cell_formula_units_Z 4
_cell_length_a 10.455(8)
_cell_length_b 9.915(8)
_cell_length_c 18.843(15)
_cell_measurement_temperature 296(2)
_cell_volume 1943(3)
_diffrn_ambient_temperature 296(2)
_exptl_crystal_density_diffrn 2.227
_cod_depositor_comments
;
The following automatic conversions were performed:
'_symmetry_cell_setting' value 'Monoclinic' changed to 'monoclinic'
according to '/home/saulius/struct/CIF-dictionaries/cif_core.dic'
dictionary named 'cif_core.dic' version 2.4.1 from 2010-06-29.

Automatic conversion script
Id: cif_fix_enum 1527 2010-12-29 10:47:43Z saulius 
;
_cod_original_sg_symbol_H-M 'P 21/c'
_cod_database_code 7100176

loop_
_symmetry_equiv_pos_as_xyz
'x, y, z'
'-x, y+1/2, -z+1/2'
'-x, -y, -z'
'x, -y-1/2, z-1/2'

loop_
_atom_site_label
_atom_site_type_symbol
_atom_site_fract_x
_atom_site_fract_y
_atom_site_fract_z
_atom_site_U_iso_or_equiv
_atom_site_adp_type
_atom_site_occupancy
_atom_site_symmetry_multiplicity
_atom_site_calc_flag
_atom_site_refinement_flags
_atom_site_disorder_assembly
_atom_site_disorder_group
C1 C 0.7433(5) 0.8773(5) 0.0888(3) 0.0293(11) Uani 1 1 d . . .
C2 C 0.8481(6) 0.8903(6) -0.0082(3) 0.0426(14) Uani 1 1 d . . .
H2 H 0.9042 0.8697 -0.0419 0.051 Uiso 1 1 calc R . .
C3 C 0.7713(7) 0.9975(7) -0.0082(3) 0.0487(16) Uani 1 1 d . . .
H3 H 0.7625 1.0653 -0.0424 0.058 Uiso 1 1 calc R . .
C4 C 0.8779(5) 0.6857(5) 0.0728(3) 0.0317(12) Uani 1 1 d . . .
H4 H 0.9303 0.6458 0.0379 0.038 Uiso 1 1 calc R . .
C5 C 0.6143(7) 1.0889(7) 0.0717(4) 0.0577(18) Uani 1 1 d . . .
H5A H 0.5452 1.0438 0.0918 0.087 Uiso 1 1 calc R . .
H5B H 0.5809 1.1382 0.0300 0.087 Uiso 1 1 calc R . .
H5C H 0.6557 1.1501 0.1062 0.087 Uiso 1 1 calc R . .
C101 C 0.6808(5) 0.9554(7) 0.2304(3) 0.0437(15) Uani 1 1 d . . .
C102 C 0.5235(6) 0.7667(7) 0.1446(3) 0.0442(15) Uani 1 1 d . . .
C103 C 0.6713(6) 0.6825(7) 0.2670(3) 0.0441(15) Uani 1 1 d . . .
C201 C 1.0823(6) 0.8025(7) 0.1693(3) 0.0431(14) Uani 1 1 d . . .
C202 C 1.0699(6) 0.5280(7) 0.1455(3) 0.0457(15) Uani 1 1 d . . .
C203 C 1.0101(6) 0.6332(7) 0.2824(4) 0.0490(16) Uani 1 1 d . . .
C301 C 0.6268(6) 0.6050(6) 0.0291(4) 0.0480(16) Uani 1 1 d . . .
C302 C 0.8087(6) 0.4064(6) 0.0564(4) 0.0440(15) Uani 1 1 d . . .
C303 C 0.6288(6) 0.4383(7) 0.1594(4) 0.0488(16) Uani 1 1 d . . .
N1 N 0.8282(4) 0.8158(4) 0.0514(2) 0.0305(10) Uani 1 1 d . . .
N2 N 0.7076(5) 0.9891(5) 0.0519(3) 0.0400(11) Uani 1 1 d . . .
O101 O 0.6649(5) 1.0554(5) 0.2570(3) 0.0660(14) Uani 1 1 d . . .
O102 O 0.4199(4) 0.7609(6) 0.1208(3) 0.0677(14) Uani 1 1 d . . .
O103 O 0.6543(5) 0.6226(6) 0.3163(3) 0.0732(16) Uani 1 1 d . . .
O201 O 1.1550(5) 0.8833(6) 0.1619(3) 0.0754(16) Uani 1 1 d . . .
O202 O 1.1286(6) 0.4470(6) 0.1228(3) 0.0830(18) Uani 1 1 d . . .
O203 O 1.0433(6) 0.6221(7) 0.3407(3) 0.0794(17) Uani 1 1 d . . .
O301 O 0.5631(5) 0.6421(5) -0.0199(3) 0.0763(17) Uani 1 1 d . . .
O302 O 0.8460(6) 0.3216(5) 0.0232(3) 0.0754(16) Uani 1 1 d . . .
O303 O 0.5649(6) 0.3728(6) 0.1895(3) 0.0774(16) Uani 1 1 d . . .
Ru1 Ru 0.69699(4) 0.78709(4) 0.18306(2) 0.02934(18) Uani 1 1 d . . .
Ru2 Ru 0.96158(4) 0.66274(5) 0.17939(2) 0.03123(19) Uani 1 1 d . . .
Ru3 Ru 0.74219(4) 0.54950(4) 0.10696(2) 0.03141(18) Uani 1 1 d . . .
H100 H 0.863(6) 0.794(6) 0.210(3) 0.041(16) Uiso 1 1 d . . .
H200 H 0.857(5) 0.532(5) 0.186(3) 0.033(14) Uiso 1 1 d . . .

loop_
_atom_site_aniso_label
_atom_site_aniso_U_11
_atom_site_aniso_U_22
_atom_site_aniso_U_33
_atom_site_aniso_U_23
_atom_site_aniso_U_13
_atom_site_aniso_U_12
C1 0.034(3) 0.029(3) 0.025(3) 0.005(2) -0.001(2) 0.003(2)
C2 0.051(3) 0.042(3) 0.037(3) 0.007(3) 0.016(3) -0.003(3)
C3 0.065(4) 0.042(4) 0.039(3) 0.017(3) 0.008(3) 0.000(3)
C4 0.027(3) 0.030(3) 0.040(3) -0.004(2) 0.009(2) -0.004(2)
C5 0.060(4) 0.048(4) 0.065(4) 0.010(3) 0.004(3) 0.018(3)
C101 0.026(3) 0.061(4) 0.044(3) -0.010(3) 0.006(2) 0.006(3)
C102 0.040(4) 0.047(4) 0.047(3) 0.007(3) 0.010(3) -0.003(3)
C103 0.042(3) 0.047(4) 0.046(4) 0.003(3) 0.014(3) 0.013(3)
C201 0.037(3) 0.048(4) 0.047(4) -0.010(3) 0.011(3) 0.000(3)
C202 0.042(3) 0.051(4) 0.043(3) 0.001(3) -0.005(3) 0.011(3)
C203 0.042(3) 0.054(4) 0.049(4) 0.001(3) -0.001(3) 0.010(3)
C301 0.045(4) 0.037(3) 0.060(4) -0.004(3) -0.005(3) -0.002(3)
C302 0.043(3) 0.033(3) 0.057(4) -0.007(3) 0.010(3) -0.008(3)
C303 0.046(4) 0.044(4) 0.057(4) -0.013(3) 0.009(3) -0.008(3)
N1 0.031(2) 0.031(2) 0.030(2) 0.006(2) 0.0062(19) 0.0022(19)
N2 0.044(3) 0.033(3) 0.043(3) 0.009(2) 0.007(2) 0.001(2)
O101 0.072(3) 0.057(3) 0.069(3) -0.026(3) 0.005(3) 0.011(3)
O102 0.034(3) 0.086(4) 0.081(4) 0.014(3) -0.007(2) -0.003(2)
O103 0.085(4) 0.085(4) 0.054(3) 0.027(3) 0.027(3) 0.021(3)
O201 0.060(3) 0.070(4) 0.100(4) -0.013(3) 0.027(3) -0.027(3)
O202 0.071(3) 0.088(4) 0.088(4) -0.027(3) -0.002(3) 0.043(3)
O203 0.086(4) 0.110(5) 0.039(3) 0.013(3) -0.010(3) 0.007(3)
O301 0.082(4) 0.055(3) 0.081(4) 0.010(3) -0.042(3) -0.005(3)
O302 0.087(4) 0.047(3) 0.098(4) -0.021(3) 0.040(3) 0.001(3)
O303 0.079(4) 0.065(3) 0.097(4) -0.003(3) 0.046(3) -0.023(3)
Ru1 0.0270(3) 0.0322(3) 0.0295(3) 0.00208(18) 0.00618(17) 0.00375(17)
Ru2 0.0253(3) 0.0359(3) 0.0323(3) 0.00032(18) 0.00185(18) 0.00309(18)
Ru3 0.0296(3) 0.0284(3) 0.0362(3) -0.00084(19) 0.00347(19) -0.00147(18)

loop_
_geom_bond_atom_site_label_1
_geom_bond_atom_site_label_2
_geom_bond_distance
_geom_bond_site_symmetry_2
_geom_bond_publ_flag
C1 N1 1.334(7) . ?
C1 N2 1.341(7) . ?
C1 Ru1 2.089(5) . ?
C2 C3 1.332(9) . ?
C2 N1 1.378(7) . ?
C3 N2 1.373(8) . ?
C4 N1 1.434(7) . ?
C4 Ru3 2.106(5) . ?
C4 Ru2 2.121(6) . ?
C5 N2 1.464(8) . ?
C101 O101 1.131(8) . ?
C101 Ru1 1.907(7) . ?
C102 O102 1.131(7) . ?
C102 Ru1 1.895(7) . ?
C103 O103 1.132(8) . ?
C103 Ru1 1.932(7) . ?
C201 O201 1.123(8) . ?
C201 Ru2 1.897(7) . ?
C202 O202 1.122(8) . ?
C202 Ru2 1.902(7) . ?
C203 O203 1.124(8) . ?
C203 Ru2 1.977(7) . ?
C301 O301 1.143(8) . ?
C301 Ru3 1.885(7) . ?
C302 O302 1.140(8) . ?
C302 Ru3 1.881(7) . ?
C303 O303 1.126(8) . ?
C303 Ru3 1.958(7) . ?
Ru1 Ru3 2.8224(18) . ?
Ru1 Ru2 3.036(2) . ?
Ru2 Ru3 2.7842(16) . ?
